data_7005345
loop_
_publ_author_name
'K\"uhnert, Janett'
'Dusek, Michal'
'Demel, Jan'
'Lang, Heinrich'
'Stepnicka, Petr'

_publ_section_title
;
 Synthesis, coordination and catalytic use of
 1-(diphenylphosphino)-1'-carbamoylferrocenes with pyridyl-containing
 N-substituents.
;
_journal_issue 26
_journal_name_full 'Dalton transactions (Cambridge, England : 2003)'
_journal_page_first 2802
_journal_page_last 2811
_journal_paper_doi 10.1039/b701012e
_journal_year 2007
_chemical_formula_moiety 'C60 H54 Cl2 Fe2 N4 O2 P2 Pd, 2 (C H Cl3)'
_chemical_formula_sum 'C64 H56 Cl14 Fe2 N4 O2 P2 Pd'
_chemical_formula_weight 1689.47
_chemical_name_systematic
;
?
;
_space_group_IT_number 2
_symmetry_cell_setting triclinic
_symmetry_space_group_name_Hall '-P 1'
_symmetry_space_group_name_H-M 'P -1'
_atom_sites_solution_hydrogens geom
_atom_sites_solution_primary direct
_atom_sites_solution_secondary difmap
_audit_creation_method SHELXL-97
_cell_angle_alpha 93.48(2)
_cell_angle_beta 102.39(2)
_cell_angle_gamma 91.18(2)
_cell_formula_units_Z 1
_cell_length_a 11.069(2)
_cell_length_b 12.650(3)
_cell_length_c 13.042(4)
_cell_measurement_reflns_used 13230
_cell_measurement_temperature 150(2)
_cell_measurement_theta_max 26.50
_cell_measurement_theta_min 2.52
_cell_volume 1779.3(8)
_computing_cell_refinement
;
CrysAlis RED, Oxford Diffraction Ltd.,
Version 1.171.29.5 (release 22-02-2006 CrysAlis171 .NET)
;
_computing_data_collection
;
CrysAlis RED, Oxford Diffraction Ltd.,
Version 1.171.29.5 (release 22-02-2006 CrysAlis171 .NET)
;
_computing_data_reduction
;
CrysAlis RED, Oxford Diffraction Ltd.,
Version 1.171.29.5 (release 22-02-2006 CrysAlis171 .NET)
;
_computing_structure_refinement 'SHELXL-97 (Sheldrick, 1997)'
_computing_structure_solution 'SIR-97 (Altomare et al., 1999)'
_diffrn_ambient_temperature 150(2)
_diffrn_detector_area_resol_mean 8.3438
_diffrn_measured_fraction_theta_full 0.990
_diffrn_measured_fraction_theta_max 0.990
_diffrn_measurement_device_type 'Oxford KM4 CCD diffractometer'
_diffrn_measurement_method '\w and \p scans to fill the Ewald sphere'
_diffrn_radiation_monochromator graphite
_diffrn_radiation_source 'Enhance (Mo) X-ray Source'
_diffrn_radiation_type MoK\a
_diffrn_radiation_wavelength 0.71073
_diffrn_reflns_av_R_equivalents 0.0262
_diffrn_reflns_av_sigmaI/netI 0.0455
_diffrn_reflns_limit_h_max 13
_diffrn_reflns_limit_h_min -13
_diffrn_reflns_limit_k_max 15
_diffrn_reflns_limit_k_min -15
_diffrn_reflns_limit_l_max 15
_diffrn_reflns_limit_l_min -16
_diffrn_reflns_number 24109
_diffrn_reflns_theta_full 26.58
_diffrn_reflns_theta_max 26.58
_diffrn_reflns_theta_min 2.70
_diffrn_standards_number 0
_exptl_absorpt_coefficient_mu 1.260
_exptl_absorpt_correction_T_max 0.773
_exptl_absorpt_correction_T_min 0.706
_exptl_absorpt_correction_type analytical
_exptl_absorpt_process_details
;
CrysAlis RED, Oxford Diffraction Ltd.,
Version 1.171.30.2 (release 11-05-2006 CrysAlis171 .NET)
Analytical numeric absorption correction using a multifaceted crystal
model based on expressions derived by R.C. Clark & J.S. Reid.
(Clark, R. C. & Reid, J. S. (1995). Acta Cryst. A51, 887-897)
;
_exptl_crystal_colour prism
_exptl_crystal_density_diffrn 1.577
_exptl_crystal_density_method 'not measured'
_exptl_crystal_description red
_exptl_crystal_F_000 620
_exptl_crystal_size_max 0.25
_exptl_crystal_size_mid 0.15
_exptl_crystal_size_min 0.10
_platon_squeeze_details
;
?
;
_refine_diff_density_max 0.630
_refine_diff_density_min -0.302
_refine_diff_density_rms 0.082
_refine_ls_extinction_method none
_refine_ls_goodness_of_fit_ref 0.984
_refine_ls_hydrogen_treatment constr
_refine_ls_matrix_type full
_refine_ls_number_parameters 331
_refine_ls_number_reflns 7356
_refine_ls_number_restraints 0
_refine_ls_restrained_S_all 0.984
_refine_ls_R_factor_all 0.0446
_refine_ls_R_factor_gt 0.0329
_refine_ls_shift/su_max 0.000
_refine_ls_shift/su_mean 0.000
_refine_ls_structure_factor_coef Fsqd
_refine_ls_weighting_details 'calc w=1/[\s^2^(Fo^2^)+(0.0631P)^2^+0.0000P] where P=(Fo^2^+2Fc^2^)/3'
_refine_ls_weighting_scheme calc
_refine_ls_wR_factor_gt 0.0962
_refine_ls_wR_factor_ref 0.0982
_reflns_number_gt 5406
_reflns_number_total 7356
_reflns_threshold_expression >2sigma(I)
_cod_data_source_file b701012e.txt
_cod_data_source_block jk13sq
_cod_original_sg_symbol_H-M P-1
_cod_database_code 7005345

loop_
_symmetry_equiv_pos_as_xyz
'x, y, z'
'-x, -y, -z'

loop_
_atom_site_label
_atom_site_type_symbol
_atom_site_fract_x
_atom_site_fract_y
_atom_site_fract_z
_atom_site_U_iso_or_equiv
_atom_site_adp_type
_atom_site_occupancy
_atom_site_symmetry_multiplicity
_atom_site_calc_flag
_atom_site_refinement_flags
_atom_site_disorder_assembly
_atom_site_disorder_group
Pd Pd 1.0000 0.0000 0.5000 0.01903(9) Uani 1 2 d S . .
Fe Fe 0.79869(3) 0.22826(3) 0.66532(3) 0.02153(10) Uani 1 1 d . . .
Cl Cl 0.93863(6) 0.10793(6) 0.36433(5) 0.02942(16) Uani 1 1 d . . .
P P 0.79395(6) -0.00512(5) 0.51344(5) 0.01985(15) Uani 1 1 d . . .
O O 0.75636(19) 0.50045(15) 0.75214(16) 0.0364(5) Uani 1 1 d . . .
N1 N 0.9205(2) 0.51892(18) 0.67698(18) 0.0290(5) Uani 1 1 d . . .
H1N H 0.9938 0.4932 0.6666 0.035 Uiso 1 1 d R . .
N2 N 0.8305(2) 0.5172(2) 0.3769(2) 0.0450(7) Uani 1 1 d . . .
C1 C 0.7292(2) 0.1190(2) 0.5432(2) 0.0225(6) Uani 1 1 d . . .
C2 C 0.6440(2) 0.1335(2) 0.6111(2) 0.0294(6) Uani 1 1 d . . .
H2 H 0.6141 0.0810 0.6471 0.035 Uiso 1 1 calc R . .
C3 C 0.6133(3) 0.2416(2) 0.6140(3) 0.0354(7) Uani 1 1 d . . .
H3 H 0.5596 0.2722 0.6523 0.042 Uiso 1 1 calc R . .
C4 C 0.6782(3) 0.2954(2) 0.5487(2) 0.0337(7) Uani 1 1 d . . .
H4 H 0.6740 0.3671 0.5367 0.040 Uiso 1 1 calc R . .
C5 C 0.7503(3) 0.2214(2) 0.5051(2) 0.0280(6) Uani 1 1 d . . .
H5 H 0.8022 0.2360 0.4600 0.034 Uiso 1 1 calc R . .
C6 C 0.8887(2) 0.3559(2) 0.7522(2) 0.0250(6) Uani 1 1 d . . .
C7 C 0.9742(2) 0.2914(2) 0.7110(2) 0.0257(6) Uani 1 1 d . . .
H7 H 1.0242 0.3131 0.6668 0.031 Uiso 1 1 calc R . .
C8 C 0.9703(2) 0.1897(2) 0.7487(2) 0.0279(6) Uani 1 1 d . . .
H8 H 1.0167 0.1328 0.7332 0.034 Uiso 1 1 calc R . .
C9 C 0.8839(3) 0.1891(2) 0.8138(2) 0.0315(7) Uani 1 1 d . . .
H9 H 0.8638 0.1318 0.8491 0.038 Uiso 1 1 calc R . .
C10 C 0.8328(3) 0.2909(2) 0.8164(2) 0.0307(6) Uani 1 1 d . . .
H10 H 0.7733 0.3118 0.8535 0.037 Uiso 1 1 calc R . .
C11 C 0.8499(2) 0.4641(2) 0.7280(2) 0.0251(6) Uani 1 1 d . . .
C12 C 0.7039(2) -0.0554(2) 0.38577(19) 0.0218(5) Uani 1 1 d . . .
C13 C 0.6138(2) 0.0017(2) 0.3255(2) 0.0278(6) Uani 1 1 d . . .
H13 H 0.5942 0.0679 0.3512 0.033 Uiso 1 1 calc R . .
C14 C 0.5521(3) -0.0391(3) 0.2267(2) 0.0382(7) Uani 1 1 d . . .
H14 H 0.4915 0.0000 0.1863 0.046 Uiso 1 1 calc R . .
C15 C 0.5802(3) -0.1371(3) 0.1880(2) 0.0436(8) Uani 1 1 d . . .
H15 H 0.5384 -0.1641 0.1217 0.052 Uiso 1 1 calc R . .
C16 C 0.6697(3) -0.1951(3) 0.2471(2) 0.0429(8) Uani 1 1 d . . .
H16 H 0.6881 -0.2616 0.2212 0.052 Uiso 1 1 calc R . .
C17 C 0.7323(3) -0.1542(2) 0.3453(2) 0.0330(7) Uani 1 1 d . . .
H17 H 0.7940 -0.1930 0.3847 0.040 Uiso 1 1 calc R . .
C18 C 0.7459(2) -0.0882(2) 0.6081(2) 0.0212(5) Uani 1 1 d . . .
C19 C 0.6412(2) -0.1556(2) 0.5793(2) 0.0250(6) Uani 1 1 d . . .
H19 H 0.5986 -0.1631 0.5094 0.030 Uiso 1 1 calc R . .
C20 C 0.6001(3) -0.2118(2) 0.6545(2) 0.0301(6) Uani 1 1 d . . .
H20 H 0.5299 -0.2563 0.6350 0.036 Uiso 1 1 calc R . .
C21 C 0.6632(3) -0.2013(2) 0.7575(2) 0.0328(7) Uani 1 1 d . . .
H21 H 0.6358 -0.2393 0.8075 0.039 Uiso 1 1 calc R . .
C22 C 0.7672(3) -0.1348(2) 0.7876(2) 0.0308(6) Uani 1 1 d . . .
H22 H 0.8095 -0.1279 0.8575 0.037 Uiso 1 1 calc R . .
C23 C 0.8083(2) -0.0783(2) 0.7124(2) 0.0259(6) Uani 1 1 d . . .
H23 H 0.8782 -0.0336 0.7325 0.031 Uiso 1 1 calc R . .
C24 C 0.8936(3) 0.6265(2) 0.6461(2) 0.0372(7) Uani 1 1 d . . .
H24B H 0.9551 0.6758 0.6889 0.045 Uiso 1 1 calc R . .
H24A H 0.8133 0.6451 0.6588 0.045 Uiso 1 1 calc R . .
C25 C 0.8940(3) 0.6365(2) 0.5305(2) 0.0335(7) Uani 1 1 d . . .
H25A H 0.8872 0.7108 0.5162 0.040 Uiso 1 1 calc R . .
H25B H 0.9733 0.6141 0.5184 0.040 Uiso 1 1 calc R . .
C26 C 0.7941(3) 0.5747(2) 0.4534(2) 0.0294(6) Uani 1 1 d . . .
C27 C 0.7437(4) 0.4628(4) 0.3051(3) 0.0655(12) Uani 1 1 d . . .
H27 H 0.7694 0.4212 0.2529 0.079 Uiso 1 1 calc R . .
C28 C 0.6194(3) 0.4639(3) 0.3028(3) 0.0548(10) Uani 1 1 d . . .
H28 H 0.5625 0.4258 0.2500 0.066 Uiso 1 1 calc R . .
C29 C 0.5825(3) 0.5221(3) 0.3798(3) 0.0481(9) Uani 1 1 d . . .
H29 H 0.4990 0.5247 0.3812 0.058 Uiso 1 1 calc R . .
C30 C 0.6698(3) 0.5777(2) 0.4565(3) 0.0470(9) Uani 1 1 d . . .
H30 H 0.6453 0.6174 0.5104 0.056 Uiso 1 1 calc R . .

loop_
_atom_site_aniso_label
_atom_site_aniso_U_11
_atom_site_aniso_U_22
_atom_site_aniso_U_33
_atom_site_aniso_U_23
_atom_site_aniso_U_13
_atom_site_aniso_U_12
Pd 0.01760(16) 0.01993(16) 0.01851(15) 0.00298(11) 0.00126(11) -0.00131(11)
Fe 0.0208(2) 0.0218(2) 0.0214(2) -0.00058(16) 0.00390(15) -0.00053(15)
Cl 0.0260(4) 0.0348(4) 0.0282(4) 0.0140(3) 0.0039(3) 0.0026(3)
P 0.0180(3) 0.0201(3) 0.0201(3) 0.0011(3) 0.0014(3) -0.0010(3)
O 0.0426(13) 0.0350(12) 0.0351(12) -0.0017(9) 0.0170(10) 0.0067(10)
N1 0.0313(13) 0.0238(12) 0.0328(13) 0.0002(10) 0.0096(11) 0.0008(10)
N2 0.0385(16) 0.0602(19) 0.0357(15) -0.0093(14) 0.0112(12) -0.0080(13)
C1 0.0187(13) 0.0221(14) 0.0236(14) -0.0024(11) -0.0012(10) -0.0007(10)
C2 0.0192(14) 0.0296(15) 0.0377(16) -0.0029(13) 0.0044(12) -0.0038(11)
C3 0.0220(15) 0.0326(16) 0.0479(19) -0.0084(14) 0.0022(13) 0.0036(12)
C4 0.0354(17) 0.0262(15) 0.0327(16) -0.0008(13) -0.0076(13) 0.0079(13)
C5 0.0333(16) 0.0248(15) 0.0222(14) 0.0023(11) -0.0026(12) 0.0012(12)
C6 0.0292(15) 0.0248(14) 0.0187(13) -0.0030(11) 0.0019(11) -0.0037(11)
C7 0.0218(14) 0.0273(15) 0.0266(14) -0.0005(12) 0.0029(11) -0.0019(11)
C8 0.0284(15) 0.0245(15) 0.0267(15) 0.0009(12) -0.0032(12) 0.0028(11)
C9 0.0430(18) 0.0296(16) 0.0203(14) 0.0027(12) 0.0031(12) -0.0032(13)
C10 0.0397(17) 0.0341(16) 0.0191(14) -0.0021(12) 0.0091(12) -0.0005(13)
C11 0.0299(15) 0.0263(14) 0.0184(13) -0.0048(11) 0.0054(11) -0.0007(12)
C12 0.0184(13) 0.0270(14) 0.0190(13) -0.0002(11) 0.0027(10) -0.0038(10)
C13 0.0232(15) 0.0318(16) 0.0276(15) -0.0004(12) 0.0041(12) 0.0024(12)
C14 0.0276(16) 0.053(2) 0.0294(16) 0.0015(15) -0.0044(13) 0.0035(14)
C15 0.0407(19) 0.058(2) 0.0261(16) -0.0119(15) -0.0005(14) -0.0067(16)
C16 0.052(2) 0.0344(18) 0.0379(18) -0.0115(15) 0.0043(16) -0.0011(15)
C17 0.0352(17) 0.0288(16) 0.0323(16) -0.0014(13) 0.0021(13) 0.0056(13)
C18 0.0200(13) 0.0199(13) 0.0250(14) 0.0030(11) 0.0071(11) 0.0047(10)
C19 0.0231(14) 0.0217(14) 0.0307(15) 0.0017(12) 0.0066(12) 0.0029(11)
C20 0.0237(15) 0.0245(15) 0.0440(18) 0.0041(13) 0.0115(13) 0.0004(11)
C21 0.0354(17) 0.0298(16) 0.0393(18) 0.0110(13) 0.0187(14) 0.0063(13)
C22 0.0384(17) 0.0322(16) 0.0233(14) 0.0042(12) 0.0086(12) 0.0062(13)
C23 0.0267(15) 0.0239(14) 0.0267(14) -0.0004(11) 0.0054(11) -0.0003(11)
C24 0.051(2) 0.0211(15) 0.0394(18) 0.0007(13) 0.0098(15) -0.0010(13)
C25 0.0438(18) 0.0218(15) 0.0340(17) 0.0057(13) 0.0059(14) -0.0024(13)
C26 0.0334(16) 0.0212(14) 0.0344(16) 0.0074(12) 0.0073(13) 0.0043(12)
C27 0.055(2) 0.101(3) 0.039(2) -0.027(2) 0.0181(18) -0.025(2)
C28 0.043(2) 0.073(3) 0.043(2) 0.0065(19) -0.0034(16) -0.0148(18)
C29 0.0243(17) 0.0341(18) 0.083(3) 0.0097(18) 0.0035(17) 0.0008(14)
C30 0.045(2) 0.0284(17) 0.072(3) -0.0056(16) 0.0242(18) 0.0042(14)

loop_
_atom_type_symbol
_atom_type_description
_atom_type_scat_dispersion_real
_atom_type_scat_dispersion_imag
_atom_type_scat_source
C C 0.0033 0.0016 'International Tables Vol C Tables 4.2.6.8 and 6.1.1.4'
H H 0.0000 0.0000 'International Tables Vol C Tables 4.2.6.8 and 6.1.1.4'
Cl Cl 0.1484 0.1585 'International Tables Vol C Tables 4.2.6.8 and 6.1.1.4'
Fe Fe 0.3463 0.8444 'International Tables Vol C Tables 4.2.6.8 and 6.1.1.4'
N N 0.0061 0.0033 'International Tables Vol C Tables 4.2.6.8 and 6.1.1.4'
O O 0.0106 0.0060 'International Tables Vol C Tables 4.2.6.8 and 6.1.1.4'
P P 0.1023 0.0942 'International Tables Vol C Tables 4.2.6.8 and 6.1.1.4'
Pd Pd -0.9988 1.0072 'International Tables Vol C Tables 4.2.6.8 and 6.1.1.4'

loop_
_geom_angle_atom_site_label_1
_geom_angle_atom_site_label_2
_geom_angle_atom_site_label_3
_geom_angle
_geom_angle_site_symmetry_1
_geom_angle_site_symmetry_3
_geom_angle_publ_flag
Cl Pd Cl 180.0 2_756 . ?
Cl Pd P 93.78(3) 2_756 . ?
Cl Pd P 86.22(3) . . ?
Cl Pd P 86.22(3) 2_756 2_756 ?
Cl Pd P 93.78(3) . 2_756 ?
P Pd P 180.0 . 2_756 ?
C6 Fe C3 115.45(11) . . ?
C6 Fe C10 41.27(11) . . ?
C3 Fe C10 103.91(13) . . ?
C6 Fe C4 102.78(12) . . ?
C3 Fe C4 40.88(12) . . ?
C10 Fe C4 121.34(12) . . ?
C6 Fe C7 41.20(11) . . ?
C3 Fe C7 152.08(12) . . ?
C10 Fe C7 68.63(11) . . ?
C4 Fe C7 118.57(12) . . ?
C6 Fe C5 122.70(11) . . ?
C3 Fe C5 68.73(12) . . ?
C10 Fe C5 159.12(11) . . ?
C4 Fe C5 40.58(11) . . ?
C7 Fe C5 108.23(11) . . ?
C6 Fe C2 151.70(11) . . ?
C3 Fe C2 40.71(11) . . ?
C10 Fe C2 118.71(12) . . ?
C4 Fe C2 68.80(12) . . ?
C7 Fe C2 166.36(11) . . ?
C5 Fe C2 69.21(12) . . ?
C6 Fe C1 162.76(10) . . ?
C3 Fe C1 68.84(11) . . ?
C10 Fe C1 155.95(11) . . ?
C4 Fe C1 68.97(11) . . ?
C7 Fe C1 128.33(11) . . ?
C5 Fe C1 41.45(10) . . ?
C2 Fe C1 41.05(11) . . ?
C6 Fe C9 68.73(11) . . ?
C3 Fe C9 124.87(13) . . ?
C10 Fe C9 40.56(11) . . ?
C4 Fe C9 159.94(12) . . ?
C7 Fe C9 67.70(11) . . ?
C5 Fe C9 159.10(12) . . ?
C2 Fe C9 109.62(12) . . ?
C1 Fe C9 123.86(11) . . ?
C6 Fe C8 68.70(11) . . ?
C3 Fe C8 163.60(12) . . ?
C10 Fe C8 68.12(12) . . ?
C4 Fe C8 155.52(12) . . ?
C7 Fe C8 40.18(11) . . ?
C5 Fe C8 123.68(12) . . ?
C2 Fe C8 129.29(11) . . ?
C1 Fe C8 112.27(11) . . ?
C9 Fe C8 40.02(11) . . ?
C1 P C12 106.16(12) . . ?
C1 P C18 101.43(12) . . ?
C12 P C18 105.20(12) . . ?
C1 P Pd 116.69(9) . . ?
C12 P Pd 106.69(9) . . ?
C18 P Pd 119.50(9) . . ?
C11 N1 C24 122.8(2) . . ?
C11 N1 H1N 120.6 . . ?
C24 N1 H1N 116.2 . . ?
C26 N2 C27 117.8(3) . . ?
C2 C1 C5 107.0(2) . . ?
C2 C1 P 124.7(2) . . ?
C5 C1 P 128.3(2) . . ?
C2 C1 Fe 69.11(15) . . ?
C5 C1 Fe 68.84(15) . . ?
P C1 Fe 127.29(14) . . ?
C3 C2 C1 108.1(2) . . ?
C3 C2 Fe 69.31(16) . . ?
C1 C2 Fe 69.84(15) . . ?
C3 C2 H2 126.0 . . ?
C1 C2 H2 126.0 . . ?
Fe C2 H2 126.5 . . ?
C2 C3 C4 108.6(3) . . ?
C2 C3 Fe 69.98(16) . . ?
C4 C3 Fe 69.74(16) . . ?
C2 C3 H3 125.7 . . ?
C4 C3 H3 125.7 . . ?
Fe C3 H3 126.1 . . ?
C5 C4 C3 108.4(3) . . ?
C5 C4 Fe 69.80(16) . . ?
C3 C4 Fe 69.39(17) . . ?
C5 C4 H4 125.8 . . ?
C3 C4 H4 125.8 . . ?
Fe C4 H4 126.6 . . ?
C4 C5 C1 108.0(2) . . ?
C4 C5 Fe 69.62(16) . . ?
C1 C5 Fe 69.71(15) . . ?
C4 C5 H5 126.0 . . ?
C1 C5 H5 126.0 . . ?
Fe C5 H5 126.2 . . ?
C7 C6 C10 106.7(2) . . ?
C7 C6 C11 129.6(2) . . ?
C10 C6 C11 123.5(2) . . ?
C7 C6 Fe 69.78(15) . . ?
C10 C6 Fe 69.61(15) . . ?
C11 C6 Fe 120.54(19) . . ?
C8 C7 C6 108.7(2) . . ?
C8 C7 Fe 70.78(15) . . ?
C6 C7 Fe 69.01(15) . . ?
C8 C7 H7 125.6 . . ?
C6 C7 H7 125.6 . . ?
Fe C7 H7 126.1 . . ?
C7 C8 C9 108.2(2) . . ?
C7 C8 Fe 69.04(15) . . ?
C9 C8 Fe 69.94(16) . . ?
C7 C8 H8 125.9 . . ?
C9 C8 H8 125.9 . . ?
Fe C8 H8 126.7 . . ?
C8 C9 C10 108.3(2) . . ?
C8 C9 Fe 70.05(15) . . ?
C10 C9 Fe 68.76(16) . . ?
C8 C9 H9 125.8 . . ?
C10 C9 H9 125.8 . . ?
Fe C9 H9 126.9 . . ?
C9 C10 C6 108.1(2) . . ?
C9 C10 Fe 70.67(16) . . ?
C6 C10 Fe 69.13(15) . . ?
C9 C10 H10 126.0 . . ?
C6 C10 H10 126.0 . . ?
Fe C10 H10 125.8 . . ?
O C11 N1 122.5(3) . . ?
O C11 C6 121.4(2) . . ?
N1 C11 C6 116.1(2) . . ?
C13 C12 C17 118.9(2) . . ?
C13 C12 P 123.0(2) . . ?
C17 C12 P 118.1(2) . . ?
C12 C13 C14 120.2(3) . . ?
C12 C13 H13 119.9 . . ?
C14 C13 H13 119.9 . . ?
C15 C14 C13 120.3(3) . . ?
C15 C14 H14 119.8 . . ?
C13 C14 H14 119.8 . . ?
C16 C15 C14 120.2(3) . . ?
C16 C15 H15 119.9 . . ?
C14 C15 H15 119.9 . . ?
C15 C16 C17 119.7(3) . . ?
C15 C16 H16 120.2 . . ?
C17 C16 H16 120.2 . . ?
C16 C17 C12 120.7(3) . . ?
C16 C17 H17 119.7 . . ?
C12 C17 H17 119.7 . . ?
C23 C18 C19 119.0(2) . . ?
C23 C18 P 119.6(2) . . ?
C19 C18 P 121.2(2) . . ?
C20 C19 C18 120.4(3) . . ?
C20 C19 H19 119.8 . . ?
C18 C19 H19 119.8 . . ?
C21 C20 C19 119.9(3) . . ?
C21 C20 H20 120.1 . . ?
C19 C20 H20 120.1 . . ?
C20 C21 C22 120.5(3) . . ?
C20 C21 H21 119.7 . . ?
C22 C21 H21 119.7 . . ?
C21 C22 C23 119.6(3) . . ?
C21 C22 H22 120.2 . . ?
C23 C22 H22 120.2 . . ?
C18 C23 C22 120.6(3) . . ?
C18 C23 H23 119.7 . . ?
C22 C23 H23 119.7 . . ?
N1 C24 C25 111.4(2) . . ?
N1 C24 H24B 109.4 . . ?
C25 C24 H24B 109.4 . . ?
N1 C24 H24A 109.4 . . ?
C25 C24 H24A 109.4 . . ?
H24B C24 H24A 108.0 . . ?
C26 C25 C24 115.9(3) . . ?
C26 C25 H25A 108.3 . . ?
C24 C25 H25A 108.3 . . ?
C26 C25 H25B 108.3 . . ?
C24 C25 H25B 108.3 . . ?
H25A C25 H25B 107.4 . . ?
N2 C26 C30 120.4(3) . . ?
N2 C26 C25 116.0(3) . . ?
C30 C26 C25 123.5(3) . . ?
N2 C27 C28 124.5(3) . . ?
N2 C27 H27 117.7 . . ?
C28 C27 H27 117.7 . . ?
C29 C28 C27 117.7(3) . . ?
C29 C28 H28 121.1 . . ?
C27 C28 H28 121.1 . . ?
C28 C29 C30 119.4(3) . . ?
C28 C29 H29 120.3 . . ?
C30 C29 H29 120.3 . . ?
C29 C30 C26 120.1(3) . . ?
C29 C30 H30 119.9 . . ?
C26 C30 H30 119.9 . . ?

loop_
_geom_bond_atom_site_label_1
_geom_bond_atom_site_label_2
_geom_bond_distance
_geom_bond_site_symmetry_2
_geom_bond_publ_flag
Pd Cl 2.2960(9) 2_756 ?
Pd Cl 2.2960(9) . ?
Pd P 2.3245(8) . ?
Pd P 2.3246(8) 2_756 ?
Fe C6 2.027(3) . ?
Fe C3 2.031(3) . ?
Fe C10 2.033(3) . ?
Fe C4 2.036(3) . ?
Fe C7 2.037(3) . ?
Fe C5 2.038(3) . ?
Fe C2 2.040(3) . ?
Fe C1 2.050(3) . ?
Fe C9 2.059(3) . ?
Fe C8 2.060(3) . ?
P C1 1.795(3) . ?
P C12 1.818(3) . ?
P C18 1.824(3) . ?
O C11 1.235(3) . ?
N1 C11 1.338(3) . ?
N1 C24 1.461(4) . ?
N1 H1N 0.9142 . ?
N2 C26 1.335(4) . ?
N2 C27 1.336(4) . ?
C1 C2 1.434(4) . ?
C1 C5 1.447(4) . ?
C2 C3 1.416(4) . ?
C2 H2 0.9300 . ?
C3 C4 1.420(4) . ?
C3 H3 0.9300 . ?
C4 C5 1.413(4) . ?
C4 H4 0.9300 . ?
C5 H5 0.9300 . ?
C6 C7 1.430(4) . ?
C6 C10 1.431(4) . ?
C6 C11 1.475(4) . ?
C7 C8 1.408(4) . ?
C7 H7 0.9300 . ?
C8 C9 1.409(4) . ?
C8 H8 0.9300 . ?
C9 C10 1.419(4) . ?
C9 H9 0.9300 . ?
C10 H10 0.9300 . ?
C12 C13 1.378(4) . ?
C12 C17 1.395(4) . ?
C13 C14 1.386(4) . ?
C13 H13 0.9300 . ?
C14 C15 1.377(5) . ?
C14 H14 0.9300 . ?
C15 C16 1.373(5) . ?
C15 H15 0.9300 . ?
C16 C17 1.382(4) . ?
C16 H16 0.9300 . ?
C17 H17 0.9300 . ?
C18 C23 1.385(4) . ?
C18 C19 1.394(4) . ?
C19 C20 1.392(4) . ?
C19 H19 0.9300 . ?
C20 C21 1.371(4) . ?
C20 H20 0.9300 . ?
C21 C22 1.383(4) . ?
C21 H21 0.9300 . ?
C22 C23 1.393(4) . ?
C22 H22 0.9300 . ?
C23 H23 0.9300 . ?
C24 C25 1.521(4) . ?
C24 H24B 0.9700 . ?
C24 H24A 0.9700 . ?
C25 C26 1.496(4) . ?
C25 H25A 0.9700 . ?
C25 H25B 0.9700 . ?
C26 C30 1.386(4) . ?
C27 C28 1.370(5) . ?
C27 H27 0.9300 . ?
C28 C29 1.347(5) . ?
C28 H28 0.9300 . ?
C29 C30 1.379(5) . ?
C29 H29 0.9300 . ?
C30 H30 0.9300 . ?

loop_
_platon_squeeze_void_nr
_platon_squeeze_void_average_x
_platon_squeeze_void_average_y
_platon_squeeze_void_average_z
_platon_squeeze_void_volume
_platon_squeeze_void_count_electrons
1 -0.014 -0.006 0.000 609.8 54.5
